data_1522728
loop_
_publ_author_name
'Preiss, H.'

_publ_section_title
;
 Die Kristallstruktur der Verbindung Sb Cl2 F3
;
_journal_name_full 'Zeitschrift fuer Anorganische und Allgemeine Chemie'
_journal_page_first 254
_journal_page_last 262
_journal_volume 389
_journal_year 1972
_chemical_formula_sum 'Cl2 F3 Sb'
_chemical_name_systematic 'Sb Cl2 F3'
_space_group_IT_number 14
_symmetry_space_group_name_Hall '-P 2yn'
_symmetry_space_group_name_H-M 'P 1 21/n 1'
_cell_angle_alpha 90
_cell_angle_beta 94.2
_cell_angle_gamma 90
_cell_formula_units_Z 12
_cell_length_a 11.7
_cell_length_b 10.4
_cell_length_c 13.2
_cell_volume 1601.863
_citation_journal_id_ASTM ZAACAB
_cod_data_source_file Preiss_ZAACAB_1972_112.cif
_cod_data_source_block Cl2F3Sb1
_cod_original_cell_volume 1601.862
_cod_original_sg_symbol_Hall '-P 2ybc (x-z,y,z)'
_cod_original_formula_sum 'Cl2 F3 Sb1'
_cod_database_code 1522728

loop_
_symmetry_equiv_pos_as_xyz
x,y,z
-x+1/2,y+1/2,-z+1/2
-x,-y,-z
x-1/2,-y-1/2,z-1/2

loop_
_atom_site_label
_atom_site_type_symbol
_atom_site_fract_x
_atom_site_fract_y
_atom_site_fract_z
_atom_site_occupancy
_atom_site_U_iso_or_equiv
Cl4 Cl-1 0.4432 0.4538 0.2148 1 0.0
Cl3 Cl-1 0.2978 0.1556 0.3322 1 0.0
Sb2 Sb+5 0.1913 0.3825 0.8993 1 0.0
F7 F-1 0.3785 0.0204 0.9194 1 0.0
Cl6 Cl-1 0.3557 0.4335 0.5596 1 0.0
F1 F-1 0.0358 0.3689 0.9538 1 0.0
F6 F-1 0.1828 0.4089 0.389 1 0.0
Cl2 Cl-1 0.0642 0.1784 0.4872 1 0.0
F5 F-1 0.1721 0.1051 0.1234 1 0.0
Sb1 Sb+5 0.114 0.1471 0.3309 1 0.0
F3 F-1 0.3487 0.3602 0.8599 1 0.0
Cl1 Cl-1 0.0185 0.2812 0.2323 1 0.0
F8 F-1 0.3917 0.1573 0.0978 1 0.0
Cl5 Cl-1 0.1305 0.2925 0.7571 1 0.0
F2 F-1 0.3037 0.0557 0.6532 1 0.0
F4 F-1 0.2598 0.4289 0.0232 1 0.0
Sb3 Sb+5 0.2736 0.0488 0.0272 1 0.0
F9 F-1 0.2268 0.2003 0.9445 1 0.0
